data_8107297
loop_
_publ_author_name
'Fujisawa, Kiyoshi'
'Kataoka, Taisei'
'Terashima, Kohei'
'Tiekink, Edward R. T.'

_publ_section_title
;
 The crystal structure of nitroxyl-\k
 N-{hydridotris(3-trifluoromethyl-5-methylpyrazolyl-1-yl-\kN
 3)borato}nickel(II), C15H13BF9N7NiO
;
_journal_issue 6
_journal_name_full 'Zeitschrift f\"ur Kristallographie - New Crystal Structures'
_journal_page_first 1075
_journal_page_last 1078
_journal_paper_doi 10.1515/ncrs-2022-0369
_journal_volume 237
_journal_year 2022
_chemical_formula_moiety 'C15 H13 B F9 N7 Ni O'
_chemical_formula_sum 'C15 H13 B F9 N7 Ni O'
_chemical_formula_weight 547.84
_space_group_crystal_system orthorhombic
_space_group_IT_number 62
_space_group_name_Hall '-P 2ac 2n'
_space_group_name_H-M_alt 'P n m a'
_atom_sites_solution_hydrogens geom
_atom_sites_solution_primary direct
_atom_sites_solution_secondary difmap
_audit_creation_method SHELXL-2018/3
_cell_angle_alpha 90
_cell_angle_beta 90
_cell_angle_gamma 90
_cell_formula_units_Z 4
_cell_length_a 17.8513(3)
_cell_length_b 13.3869(2)
_cell_length_c 8.5944(2)
_cell_measurement_reflns_used 22066
_cell_measurement_temperature 124(2)
_cell_measurement_theta_max 27.50
_cell_measurement_theta_min 3.00
_cell_volume 2053.83(7)
_computing_cell_refinement 'CrysAlis^PRO^ [1]'
_computing_data_collection 'CrysAlis^PRO^ [1]'
_computing_data_reduction 'CrysAlis^PRO^ [1]'
_computing_molecular_graphics 'ORTEP-3 for Windows [4]'
_computing_publication_material 'SHELXL-2018/3 [3]'
_computing_structure_refinement 'SHELXL-2018/3 [3]'
_computing_structure_solution 'SIR2014 [2]'
_diffrn_ambient_temperature 124(2)
_diffrn_detector_area_resol_mean 5.814
_diffrn_measured_fraction_theta_full 0.999
_diffrn_measured_fraction_theta_max 0.999
_diffrn_measurement_device_type 'Rigaku XtaLAB P200'
_diffrn_measurement_method \w
_diffrn_radiation_type MoK\a
_diffrn_radiation_wavelength 0.71073
_diffrn_reflns_av_R_equivalents 0.0191
_diffrn_reflns_av_unetI/netI 0.0076
_diffrn_reflns_Laue_measured_fraction_full 0.999
_diffrn_reflns_Laue_measured_fraction_max 0.999
_diffrn_reflns_limit_h_max 23
_diffrn_reflns_limit_h_min -23
_diffrn_reflns_limit_k_max 17
_diffrn_reflns_limit_k_min -17
_diffrn_reflns_limit_l_max 10
_diffrn_reflns_limit_l_min -11
_diffrn_reflns_number 32121
_diffrn_reflns_point_group_measured_fraction_full 0.999
_diffrn_reflns_point_group_measured_fraction_max 0.999
_diffrn_reflns_theta_full 25.242
_diffrn_reflns_theta_max 27.482
_diffrn_reflns_theta_min 2.630
_exptl_absorpt_coefficient_mu 1.050
_exptl_absorpt_correction_T_max 0.958
_exptl_absorpt_correction_T_min 0.635
_exptl_absorpt_correction_type multi-scan
_exptl_absorpt_process_details
;
CrysAlis^PRO^ [1]
;
_exptl_crystal_colour blue
_exptl_crystal_density_diffrn 1.772
_exptl_crystal_description block
_exptl_crystal_F_000 1096
_exptl_crystal_size_max 0.095
_exptl_crystal_size_mid 0.047
_exptl_crystal_size_min 0.041
_refine_diff_density_max 0.394
_refine_diff_density_min -0.175
_refine_diff_density_rms 0.046
_refine_ls_extinction_coef .
_refine_ls_extinction_method none
_refine_ls_goodness_of_fit_ref 1.046
_refine_ls_hydrogen_treatment constr
_refine_ls_matrix_type full
_refine_ls_number_parameters 173
_refine_ls_number_reflns 2455
_refine_ls_number_restraints 0
_refine_ls_restrained_S_all 1.046
_refine_ls_R_factor_all 0.0250
_refine_ls_R_factor_gt 0.0235
_refine_ls_shift/su_max 0.000
_refine_ls_shift/su_mean 0.000
_refine_ls_structure_factor_coef Fsqd
_refine_ls_weighting_details 'w=1/[\s^2^(Fo^2^)+(0.0414P)^2^+0.7537P] where P=(Fo^2^+2Fc^2^)/3'
_refine_ls_weighting_scheme calc
_refine_ls_wR_factor_gt 0.0679
_refine_ls_wR_factor_ref 0.0690
_reflns_Friedel_coverage 0.000
_reflns_Friedel_fraction_full .
_reflns_Friedel_fraction_max .
_reflns_number_gt 2314
_reflns_number_total 2455
_reflns_threshold_expression 'I > 2\s(I)'
_cod_data_source_file suppl_j_ncrs-2022-0369_suppl.cif
_cod_data_source_block shelx
_cod_database_code 8107297
_shelx_shelxl_version_number 2018/3
_shelx_space_group_comment
;
The symmetry employed for this shelxl refinement is uniquely defined
by the following loop, which should always be used as a source of
symmetry information in preference to the above space-group names.
They are only intended as comments.
;
_shelx_estimated_absorpt_t_min 0.907
_shelx_estimated_absorpt_t_max 0.958

loop_
_space_group_symop_operation_xyz
'x, y, z'
'x+1/2, -y+1/2, -z+1/2'
'-x, y+1/2, -z'
'-x+1/2, -y, z+1/2'
'-x, -y, -z'
'-x-1/2, y-1/2, z-1/2'
'x, -y-1/2, z'
'x-1/2, y, -z-1/2'

loop_
_atom_site_label
_atom_site_type_symbol
_atom_site_fract_x
_atom_site_fract_y
_atom_site_fract_z
_atom_site_U_iso_or_equiv
_atom_site_adp_type
_atom_site_occupancy
_atom_site_site_symmetry_order
_atom_site_calc_flag
_atom_site_refinement_flags_posn
_atom_site_refinement_flags_adp
_atom_site_refinement_flags_occupancy
_atom_site_disorder_assembly
_atom_site_disorder_group
Ni Ni 0.33867(2) 0.250000 0.39357(3) 0.02390(9) Uani 1 2 d S T P . .
F1 F 0.40975(5) -0.01000(8) 0.28207(11) 0.0473(2) Uani 1 1 d . . . . .
F2 F 0.42568(5) 0.11657(7) 0.13338(11) 0.0415(2) Uani 1 1 d . . . . .
F3 F 0.38823(5) -0.02285(7) 0.03699(11) 0.0448(2) Uani 1 1 d . . . . .
F4 F 0.30823(8) 0.250000 0.95749(13) 0.0417(3) Uani 1 2 d S T P . .
F5 F 0.36748(5) 0.17008(7) 0.77790(10) 0.0420(2) Uani 1 1 d . . . . .
O1 O 0.48522(9) 0.250000 0.5066(2) 0.0564(5) Uani 1 2 d S T P . .
N1 N 0.42622(9) 0.250000 0.44993(19) 0.0312(3) Uani 1 2 d S T P . .
N11 N 0.28345(6) 0.14722(8) 0.26697(12) 0.0255(2) Uani 1 1 d . . . . .
N12 N 0.20739(6) 0.15594(8) 0.25877(12) 0.0262(2) Uani 1 1 d . . . . .
N21 N 0.25714(8) 0.250000 0.55595(17) 0.0251(3) Uani 1 2 d S T P . .
N22 N 0.18437(9) 0.250000 0.50719(18) 0.0254(3) Uani 1 2 d S T P . .
C1 C 0.38091(8) 0.03826(10) 0.15925(16) 0.0316(3) Uani 1 1 d . . . . .
C2 C 0.30112(7) 0.06736(10) 0.18165(14) 0.0279(3) Uani 1 1 d . . . . .
C3 C 0.23745(8) 0.02247(11) 0.11978(16) 0.0323(3) Uani 1 1 d . . . . .
H3 H 0.235032 -0.035242 0.055644 0.039 Uiso 1 1 calc R U . . .
C4 C 0.17856(8) 0.08026(10) 0.17211(15) 0.0299(3) Uani 1 1 d . . . . .
C5 C 0.09637(8) 0.06648(12) 0.14620(18) 0.0379(3) Uani 1 1 d . . . . .
H5A H 0.069968 0.071360 0.245889 0.057 Uiso 1 1 calc R U . . .
H5B H 0.087290 0.000605 0.100177 0.057 Uiso 1 1 calc R U . . .
H5C H 0.077977 0.118446 0.075546 0.057 Uiso 1 1 calc R U . . .
C6 C 0.32425(11) 0.250000 0.8056(2) 0.0305(4) Uani 1 2 d S T P . .
C7 C 0.25410(11) 0.250000 0.7116(2) 0.0270(4) Uani 1 2 d S T P . .
C8 C 0.18067(11) 0.250000 0.7639(2) 0.0306(4) Uani 1 2 d S T P . .
H8 H 0.163846 0.250000 0.868784 0.037 Uiso 1 2 calc R U P . .
C9 C 0.13699(11) 0.250000 0.6304(2) 0.0287(4) Uani 1 2 d S T P . .
C10 C 0.05361(11) 0.250000 0.6139(2) 0.0347(4) Uani 1 2 d S T P . .
H10A H 0.030469 0.250000 0.717268 0.052 Uiso 1 2 calc R U P . .
H10B H 0.037857 0.309772 0.556740 0.052 Uiso 0.5 1 calc R U P . .
H10C H 0.037857 0.190228 0.556740 0.052 Uiso 0.5 1 calc R U P . .
B1 B 0.16920(11) 0.250000 0.3297(2) 0.0262(4) Uani 1 2 d S T P . .
H1 H 0.107581 0.249999 0.305203 0.031 Uiso 1 2 calc R U P . .

loop_
_atom_site_aniso_label
_atom_site_aniso_U_11
_atom_site_aniso_U_22
_atom_site_aniso_U_33
_atom_site_aniso_U_23
_atom_site_aniso_U_13
_atom_site_aniso_U_12
Ni 0.02436(13) 0.02647(13) 0.02088(13) 0.000 -0.00044(8) 0.000
F1 0.0454(5) 0.0577(6) 0.0387(5) 0.0113(4) -0.0025(4) 0.0144(4)
F2 0.0342(4) 0.0378(5) 0.0525(5) -0.0007(4) 0.0086(4) 0.0003(4)
F3 0.0488(5) 0.0447(5) 0.0410(5) -0.0149(4) 0.0036(4) 0.0104(4)
F4 0.0515(7) 0.0543(7) 0.0193(5) 0.000 -0.0034(5) 0.000
F5 0.0433(5) 0.0439(5) 0.0389(5) -0.0063(4) -0.0114(4) 0.0111(4)
O1 0.0298(8) 0.0913(14) 0.0481(10) 0.000 -0.0085(7) 0.000
N1 0.0285(8) 0.0376(8) 0.0274(8) 0.000 0.0002(6) 0.000
N11 0.0272(5) 0.0274(5) 0.0218(5) 0.0002(4) 0.0004(4) 0.0001(4)
N12 0.0272(5) 0.0305(5) 0.0210(5) -0.0007(4) -0.0008(4) -0.0020(4)
N21 0.0272(7) 0.0274(7) 0.0207(7) 0.000 -0.0008(6) 0.000
N22 0.0251(7) 0.0295(7) 0.0216(7) 0.000 0.0003(6) 0.000
C1 0.0386(7) 0.0296(6) 0.0266(6) -0.0010(5) 0.0009(5) 0.0037(5)
C2 0.0348(7) 0.0267(6) 0.0223(6) 0.0009(5) 0.0010(5) -0.0001(5)
C3 0.0404(7) 0.0303(7) 0.0263(6) -0.0034(5) -0.0016(5) -0.0029(6)
C4 0.0349(6) 0.0319(6) 0.0230(6) -0.0009(5) -0.0022(5) -0.0050(5)
C5 0.0351(7) 0.0430(8) 0.0358(7) -0.0062(6) -0.0054(6) -0.0057(6)
C6 0.0377(10) 0.0334(9) 0.0205(8) 0.000 -0.0019(7) 0.000
C7 0.0339(9) 0.0268(8) 0.0203(8) 0.000 -0.0004(7) 0.000
C8 0.0352(9) 0.0350(9) 0.0214(8) 0.000 0.0045(7) 0.000
C9 0.0322(9) 0.0285(9) 0.0254(8) 0.000 0.0054(7) 0.000
C10 0.0291(10) 0.0410(11) 0.0340(10) 0.000 0.0058(7) 0.000
B1 0.0268(9) 0.0309(10) 0.0210(9) 0.000 -0.0001(7) 0.000

loop_
_atom_type_symbol
_atom_type_description
_atom_type_scat_dispersion_real
_atom_type_scat_dispersion_imag
_atom_type_scat_source
C C 0.0033 0.0016 'International Tables Vol C Tables 4.2.6.8 and 6.1.1.4'
H H 0.0000 0.0000 'International Tables Vol C Tables 4.2.6.8 and 6.1.1.4'
B B 0.0013 0.0007 'International Tables Vol C Tables 4.2.6.8 and 6.1.1.4'
F F 0.0171 0.0103 'International Tables Vol C Tables 4.2.6.8 and 6.1.1.4'
N N 0.0061 0.0033 'International Tables Vol C Tables 4.2.6.8 and 6.1.1.4'
Ni Ni 0.3393 1.1124 'International Tables Vol C Tables 4.2.6.8 and 6.1.1.4'
O O 0.0106 0.0060 'International Tables Vol C Tables 4.2.6.8 and 6.1.1.4'

loop_
_geom_angle_atom_site_label_1
_geom_angle_atom_site_label_2
_geom_angle_atom_site_label_3
_geom_angle
_geom_angle_site_symmetry_1
_geom_angle_site_symmetry_3
N1 Ni N11 128.90(4) . 7_565
N1 Ni N11 128.91(4) . .
N11 Ni N11 86.28(6) 7_565 .
N1 Ni N21 118.98(7) . .
N11 Ni N21 91.18(4) 7_565 .
N11 Ni N21 91.18(4) . .
O1 N1 Ni 172.42(17) . .
C2 N11 N12 105.97(10) . .
C2 N11 Ni 136.83(9) . .
N12 N11 Ni 117.19(8) . .
C4 N12 N11 109.97(10) . .
C4 N12 B1 130.70(12) . .
N11 N12 B1 119.00(11) . .
C7 N21 N22 105.55(15) . .
C7 N21 Ni 136.13(13) . .
N22 N21 Ni 118.33(11) . .
C9 N22 N21 110.74(15) . .
C9 N22 B1 131.33(16) . .
N21 N22 B1 117.94(14) . .
F2 C1 F3 106.88(11) . .
F2 C1 F1 106.22(11) . .
F3 C1 F1 106.63(11) . .
F2 C1 C2 112.85(11) . .
F3 C1 C2 110.79(11) . .
F1 C1 C2 113.06(11) . .
N11 C2 C3 111.29(12) . .
N11 C2 C1 120.44(12) . .
C3 C2 C1 128.24(12) . .
C4 C3 C2 104.80(12) . .
C4 C3 H3 127.6 . .
C2 C3 H3 127.6 . .
N12 C4 C3 107.93(12) . .
N12 C4 C5 123.05(13) . .
C3 C4 C5 129.01(13) . .
C4 C5 H5A 109.5 . .
C4 C5 H5B 109.5 . .
H5A C5 H5B 109.5 . .
C4 C5 H5C 109.5 . .
H5A C5 H5C 109.5 . .
H5B C5 H5C 109.5 . .
F4 C6 F5 107.25(11) . .
F4 C6 F5 107.25(11) . 7_565
F5 C6 F5 105.90(16) . 7_565
F4 C6 C7 110.47(16) . .
F5 C6 C7 112.81(10) . .
F5 C6 C7 112.81(10) 7_565 .
N21 C7 C8 111.27(16) . .
N21 C7 C6 120.50(17) . .
C8 C7 C6 128.23(17) . .
C7 C8 C9 105.26(16) . .
C7 C8 H8 127.4 . .
C9 C8 H8 127.4 . .
N22 C9 C8 107.18(17) . .
N22 C9 C10 123.15(17) . .
C8 C9 C10 129.66(17) . .
C9 C10 H10A 109.5 . .
C9 C10 H10B 109.5 . .
H10A C10 H10B 109.5 . .
C9 C10 H10C 109.5 . .
H10A C10 H10C 109.5 . .
H10B C10 H10C 109.5 . .
N22 B1 N12 108.01(10) . 7_565
N22 B1 N12 108.01(10) . .
N12 B1 N12 108.02(14) 7_565 .
N22 B1 H1 110.9 . .
N12 B1 H1 110.9 7_565 .
N12 B1 H1 110.9 . .

loop_
_geom_bond_atom_site_label_1
_geom_bond_atom_site_label_2
_geom_bond_distance
_geom_bond_site_symmetry_2
Ni N1 1.6361(16) .
Ni N11 2.0121(11) 7_565
Ni N11 2.0121(11) .
Ni N21 2.0164(15) .
F1 C1 1.3404(16) .
F2 C1 1.3369(16) .
F3 C1 1.3380(16) .
F4 C6 1.337(2) .
F5 C6 1.3405(15) .
O1 N1 1.160(2) .
N11 C2 1.3342(17) .
N11 N12 1.3646(15) .
N12 C4 1.3586(17) .
N12 B1 1.5563(16) .
N21 C7 1.339(2) .
N21 N22 1.365(2) .
N22 C9 1.355(2) .
N22 B1 1.549(2) .
C1 C2 1.4892(19) .
C2 C3 1.3913(19) .
C3 C4 1.381(2) .
C3 H3 0.9500 .
C4 C5 1.4955(18) .
C5 H5A 0.9800 .
C5 H5B 0.9800 .
C5 H5C 0.9800 .
C6 C7 1.490(3) .
C7 C8 1.386(3) .
C8 C9 1.387(3) .
C8 H8 0.9500 .
C9 C10 1.495(3) .
C10 H10A 0.9800 .
C10 H10B 0.9800 .
C10 H10C 0.9800 .
B1 H1 1.1200 .

loop_
_geom_torsion_atom_site_label_1
_geom_torsion_atom_site_label_2
_geom_torsion_atom_site_label_3
_geom_torsion_atom_site_label_4
_geom_torsion
_geom_torsion_site_symmetry_1
_geom_torsion_site_symmetry_2
_geom_torsion_site_symmetry_3
_geom_torsion_site_symmetry_4
C2 N11 N12 C4 1.54(13) . . . .
Ni N11 N12 C4 -178.81(8) . . . .
C2 N11 N12 B1 -172.54(12) . . . .
Ni N11 N12 B1 7.11(14) . . . .
C7 N21 N22 C9 0.000(0) . . . .
Ni N21 N22 C9 180.000(0) . . . .
C7 N21 N22 B1 180.000(0) . . . .
Ni N21 N22 B1 0.000(0) . . . .
N12 N11 C2 C3 -1.06(14) . . . .
Ni N11 C2 C3 179.40(10) . . . .
N12 N11 C2 C1 177.32(11) . . . .
Ni N11 C2 C1 -2.22(19) . . . .
F2 C1 C2 N11 -41.79(17) . . . .
F3 C1 C2 N11 -161.59(11) . . . .
F1 C1 C2 N11 78.79(15) . . . .
F2 C1 C2 C3 136.29(14) . . . .
F3 C1 C2 C3 16.49(19) . . . .
F1 C1 C2 C3 -103.13(16) . . . .
N11 C2 C3 C4 0.21(15) . . . .
C1 C2 C3 C4 -178.02(12) . . . .
N11 N12 C4 C3 -1.45(15) . . . .
B1 N12 C4 C3 171.72(13) . . . .
N11 N12 C4 C5 177.58(12) . . . .
B1 N12 C4 C5 -9.3(2) . . . .
C2 C3 C4 N12 0.75(15) . . . .
C2 C3 C4 C5 -178.20(14) . . . .
N22 N21 C7 C8 0.000(0) . . . .
Ni N21 C7 C8 180.000(0) . . . .
N22 N21 C7 C6 180.000(0) . . . .
Ni N21 C7 C6 0.000(0) . . . .
F4 C6 C7 N21 180.000(0) . . . .
F5 C6 C7 N21 -59.98(12) . . . .
F5 C6 C7 N21 59.97(12) 7_565 . . .
F4 C6 C7 C8 0.000(0) . . . .
F5 C6 C7 C8 120.02(12) . . . .
F5 C6 C7 C8 -120.03(12) 7_565 . . .
N21 C7 C8 C9 0.000(0) . . . .
C6 C7 C8 C9 180.000(0) . . . .
N21 N22 C9 C8 0.000(0) . . . .
B1 N22 C9 C8 180.000(0) . . . .
N21 N22 C9 C10 180.000(0) . . . .
B1 N22 C9 C10 0.000(0) . . . .
C7 C8 C9 N22 0.000(0) . . . .
C7 C8 C9 C10 180.000(0) . . . .
C9 N22 B1 N12 121.70(10) . . . 7_565
N21 N22 B1 N12 -58.30(10) . . . 7_565
C9 N22 B1 N12 -121.70(10) . . . .
N21 N22 B1 N12 58.30(10) . . . .
C4 N12 B1 N22 124.11(15) . . . .
N11 N12 B1 N22 -63.24(15) . . . .
C4 N12 B1 N12 -119.30(14) . . . 7_565
N11 N12 B1 N12 53.35(18) . . . 7_565
